data_1547021
loop_
_publ_author_name
'Fan, Shiming'
'Liu, Shouxin'
'Zhu, Sufang'
'Feng, Juan'
'Zhang, Zhiwei'
'Huang, Jing'

_publ_section_title
;
 Temperature-Dependent Enantio- and Diastereodivergent Synthesis of Amino
 Acids with One or Multiple Chiral Centers.
;
_journal_issue 17
_journal_name_full 'Organic letters'
_journal_page_first 4660
_journal_page_last 4663
_journal_paper_doi 10.1021/acs.orglett.7b02296
_journal_volume 19
_journal_year 2017
_chemical_absolute_configuration unk
_chemical_formula_moiety 'C18 H27 N O4'
_chemical_formula_sum 'C18 H27 N O4'
_chemical_formula_weight 321.41
_chemical_name_systematic
;
 ? 
;
_space_group_crystal_system orthorhombic
_space_group_IT_number 19
_space_group_name_Hall 'P 2ac 2ab'
_space_group_name_H-M_alt 'P 21 21 21'
_symmetry_space_group_name_Hall 'P 2ac 2ab'
_symmetry_space_group_name_H-M 'P 21 21 21'
_atom_sites_solution_hydrogens geom
_atom_sites_solution_primary iterative
_atom_sites_solution_secondary difmap
_audit_creation_date 2014-12-29
_audit_creation_method
;
Olex2 1.2
(compiled 2014.12.26 svn.r3119 for OlexSys, GUI svn.r4973)
;
_cell_angle_alpha 90.00
_cell_angle_beta 90.00
_cell_angle_gamma 90.00
_cell_formula_units_Z 4
_cell_length_a 7.0462(3)
_cell_length_b 14.9347(9)
_cell_length_c 16.4046(10)
_cell_measurement_reflns_used 970
_cell_measurement_temperature 290.92(10)
_cell_measurement_theta_max 21.1430
_cell_measurement_theta_min 3.8090
_cell_volume 1726.30(17)
_computing_cell_refinement
;
CrysAlisPro, Agilent Technologies,
Version 1.171.36.32 (release 02-08-2013 CrysAlis171 .NET)
(compiled Aug  2 2013,16:46:58)
;
_computing_data_collection
;
CrysAlisPro, Agilent Technologies,
Version 1.171.36.32 (release 02-08-2013 CrysAlis171 .NET)
(compiled Aug  2 2013,16:46:58)
;
_computing_data_reduction
;
CrysAlisPro, Agilent Technologies,
Version 1.171.36.32 (release 02-08-2013 CrysAlis171 .NET)
(compiled Aug  2 2013,16:46:58)
;
_computing_molecular_graphics 'Olex2 (Dolomanov et al., 2009)'
_computing_publication_material 'Olex2 (Dolomanov et al., 2009)'
_computing_structure_refinement 'ShelXL (Sheldrick, 2008)'
_computing_structure_solution 'olex2.solve (Bourhis et al., 2015)'
_diffrn_ambient_temperature 290.92(10)
_diffrn_detector_area_resol_mean 16.0733
_diffrn_measured_fraction_theta_full 0.996
_diffrn_measured_fraction_theta_max 0.996
_diffrn_measurement_details
;
#__ type_ start__ end____ width___ exp.time_
  1 omega   22.00   50.00   1.0000    4.0000
omega____ theta____ kappa____ phi______ frames
    -       20.2633  -99.0000  -60.0000 28

#__ type_ start__ end____ width___ exp.time_
  2 omega  -52.00   68.00   1.0000    4.0000
omega____ theta____ kappa____ phi______ frames
    -       20.2633    0.0000  -30.0000 120
;
_diffrn_measurement_device_type 'SuperNova, Dual, Cu at zero, Eos'
_diffrn_measurement_method '\w scans'
_diffrn_orient_matrix_UB_11 -0.0357729000
_diffrn_orient_matrix_UB_12 -0.0058091000
_diffrn_orient_matrix_UB_13 -0.0400783000
_diffrn_orient_matrix_UB_21 -0.0464829000
_diffrn_orient_matrix_UB_22 0.0420169000
_diffrn_orient_matrix_UB_23 0.0026330000
_diffrn_orient_matrix_UB_31 0.0817818000
_diffrn_orient_matrix_UB_32 0.0213525000
_diffrn_orient_matrix_UB_33 -0.0160501000
_diffrn_radiation_monochromator mirror
_diffrn_radiation_type MoK\a
_diffrn_radiation_wavelength 0.71073
_diffrn_reflns_av_R_equivalents 0.0315
_diffrn_reflns_av_unetI/netI 0.0716
_diffrn_reflns_limit_h_max 8
_diffrn_reflns_limit_h_min -8
_diffrn_reflns_limit_k_max 18
_diffrn_reflns_limit_k_min -11
_diffrn_reflns_limit_l_max 11
_diffrn_reflns_limit_l_min -20
_diffrn_reflns_number 4800
_diffrn_reflns_theta_full 25.50
_diffrn_reflns_theta_max 26.02
_diffrn_reflns_theta_min 3.43
_diffrn_source 'SuperNova (Mo) X-ray Source'
_exptl_absorpt_coefficient_mu 0.087
_exptl_absorpt_correction_T_max 1.00000
_exptl_absorpt_correction_T_min 0.66817
_exptl_absorpt_correction_type multi-scan
_exptl_absorpt_process_details
;
CrysAlisPro, Agilent Technologies,
Version 1.171.36.32 (release 02-08-2013 CrysAlis171 .NET)
(compiled Aug  2 2013,16:46:58)
Empirical absorption correction using spherical harmonics,
 implemented in SCALE3 ABSPACK scaling algorithm.
;
_exptl_crystal_colour 'clear light colourless'
_exptl_crystal_colour_lustre clear
_exptl_crystal_colour_modifier light
_exptl_crystal_colour_primary colourless
_exptl_crystal_density_diffrn 1.237
_exptl_crystal_density_method 'not measured'
_exptl_crystal_description block
_exptl_crystal_F_000 696
_exptl_crystal_size_max 0.38
_exptl_crystal_size_mid 0.35
_exptl_crystal_size_min 0.32
_refine_diff_density_max 0.190
_refine_diff_density_min -0.182
_refine_diff_density_rms 0.045
_refine_ls_abs_structure_details 'Flack H D (1983), Acta Cryst. A39, 876-881'
_refine_ls_abs_structure_Flack 1(2)
_refine_ls_extinction_method none
_refine_ls_goodness_of_fit_ref 1.067
_refine_ls_hydrogen_treatment constr
_refine_ls_matrix_type full
_refine_ls_number_parameters 213
_refine_ls_number_reflns 3185
_refine_ls_number_restraints 0
_refine_ls_restrained_S_all 1.067
_refine_ls_R_factor_all 0.0955
_refine_ls_R_factor_gt 0.0629
_refine_ls_shift/su_max 0.000
_refine_ls_shift/su_mean 0.000
_refine_ls_structure_factor_coef Fsqd
_refine_ls_weighting_details 'calc w=1/[\s^2^(Fo^2^)+(0.0563P)^2^+0.0875P] where P=(Fo^2^+2Fc^2^)/3'
_refine_ls_weighting_scheme calc
_refine_ls_wR_factor_gt 0.1279
_refine_ls_wR_factor_ref 0.1519
_reflns_number_gt 2183
_reflns_number_total 3185
_reflns_threshold_expression >2sigma(I)
_cod_data_source_file zhang_1229_3.cif
_cod_data_source_block zhang_1229_3
_cod_original_cell_volume 1726.31(16)
_cod_database_code 1547021
_reflns_odcompleteness_completeness 99.51
_reflns_odcompleteness_iscentric 1
_reflns_odcompleteness_theta 26.32
_olex2_refinement_description
;
1. Fixed Uiso
 At 1.2 times of:
  All C(H) groups, All C(H,H) groups, All N(H) groups
 At 1.5 times of:
  All C(H,H,H) groups
2.a Riding coordinates:
 N1(H1)
2.b Ternary CH refined with riding coordinates:
 C1(H1A), C5(H5), C12(H12), C13(H13), C14(H14)
2.c Secondary CH2 refined with riding coordinates:
 C3(H3A,H3B), C4(H4A,H4B), C17(H17A,H17B)
2.d Idealised Me refined as rotating group:
 C8(H8A,H8B,H8C), C9(H9A,H9B,H9C), C10(H10A,H10B,H10C), C15(H15A,H15B,H15C),
 C18(H18A,H18B,H18C)
;
_olex2_date_sample_data_collection 2014-12-29
_olex2_submission_special_instructions 'No special instructions were received'

loop_
_space_group_symop_id
_space_group_symop_operation_xyz
1 'x, y, z'
2 '-x+1/2, -y, z+1/2'
3 'x+1/2, -y+1/2, -z'
4 '-x, y+1/2, -z+1/2'

loop_
_atom_site_label
_atom_site_type_symbol
_atom_site_fract_x
_atom_site_fract_y
_atom_site_fract_z
_atom_site_U_iso_or_equiv
_atom_site_adp_type
_atom_site_occupancy
_atom_site_calc_flag
_atom_site_refinement_flags_posn
O1 O -0.3052(3) -0.67603(16) -0.41763(14) 0.0485(6) Uani 1 d .
O2 O -0.0739(3) -0.6625(2) -0.50741(17) 0.0682(8) Uani 1 d .
O3 O -0.5951(4) -0.35883(17) -0.4768(2) 0.0854(11) Uani 1 d .
O4 O -0.8848(3) -0.41613(16) -0.46829(16) 0.0549(7) Uani 1 d .
N1 N -0.3347(3) -0.50256(19) -0.41337(17) 0.0463(7) Uani 1 d .
H1 H -0.3275 -0.4456 -0.4062 0.056 Uiso 1 d R
C1 C -0.4965(4) -0.6464(2) -0.39767(19) 0.0376(8) Uani 1 d .
H1A H -0.5852 -0.6737 -0.4364 0.045 Uiso 1 calc R
C2 C -0.5573(4) -0.6724(2) -0.3103(2) 0.0453(8) Uani 1 d .
C3 C -0.7764(4) -0.6632(3) -0.3146(2) 0.0514(10) Uani 1 d .
H3A H -0.8360 -0.6902 -0.2673 0.062 Uiso 1 calc R
H3B H -0.8261 -0.6912 -0.3634 0.062 Uiso 1 calc R
C4 C -0.8104(4) -0.5605(3) -0.3161(2) 0.0480(9) Uani 1 d .
H4A H -0.8789 -0.5425 -0.3647 0.058 Uiso 1 calc R
H4B H -0.8801 -0.5409 -0.2683 0.058 Uiso 1 calc R
C5 C -0.6069(4) -0.5231(2) -0.31619(19) 0.0427(9) Uani 1 d .
H5 H -0.5977 -0.4602 -0.2997 0.051 Uiso 1 calc R
C6 C -0.5216(4) -0.5431(2) -0.40067(18) 0.0349(7) Uani 1 d .
C7 C -0.5041(5) -0.5886(3) -0.25862(19) 0.0479(9) Uani 1 d .
C8 C -0.5867(6) -0.5895(3) -0.1717(2) 0.0739(13) Uani 1 d .
H8A H -0.7196 -0.6034 -0.1741 0.111 Uiso 1 calc GR
H8B H -0.5698 -0.5317 -0.1472 0.111 Uiso 1 calc GR
H8C H -0.5223 -0.6339 -0.1397 0.111 Uiso 1 calc GR
C9 C -0.2880(5) -0.5759(3) -0.2476(2) 0.0668(12) Uani 1 d .
H9A H -0.2409 -0.6193 -0.2096 0.100 Uiso 1 calc GR
H9B H -0.2632 -0.5167 -0.2274 0.100 Uiso 1 calc GR
H9C H -0.2257 -0.5836 -0.2992 0.100 Uiso 1 calc GR
C10 C -0.4895(6) -0.7642(3) -0.2829(2) 0.0693(12) Uani 1 d .
H10A H -0.5384 -0.8091 -0.3192 0.104 Uiso 1 calc GR
H10B H -0.5339 -0.7757 -0.2286 0.104 Uiso 1 calc GR
H10C H -0.3533 -0.7658 -0.2837 0.104 Uiso 1 calc GR
C11 C -0.2141(5) -0.6299(3) -0.4771(2) 0.0517(9) Uani 1 d .
C12 C -0.2876(4) -0.5371(2) -0.4948(2) 0.0467(9) Uani 1 d .
H12 H -0.1878 -0.5006 -0.5198 0.056 Uiso 1 calc R
C13 C -0.4742(5) -0.5317(2) -0.5465(2) 0.0464(9) Uani 1 d .
H13 H -0.4686 -0.4769 -0.5793 0.056 Uiso 1 calc R
C14 C -0.6306(4) -0.5188(2) -0.4807(2) 0.0390(8) Uani 1 d .
H14 H -0.7374 -0.5596 -0.4898 0.047 Uiso 1 calc R
C15 C -0.5068(6) -0.6101(3) -0.6044(2) 0.0611(11) Uani 1 d .
H15A H -0.5179 -0.6645 -0.5736 0.092 Uiso 1 calc GR
H15B H -0.4015 -0.6149 -0.6414 0.092 Uiso 1 calc GR
H15C H -0.6213 -0.6004 -0.6348 0.092 Uiso 1 calc GR
C16 C -0.6972(5) -0.4224(2) -0.4755(2) 0.0465(9) Uani 1 d .
C17 C -0.9656(6) -0.3273(3) -0.4590(3) 0.0725(13) Uani 1 d .
H17A H -1.0871 -0.3248 -0.4867 0.087 Uiso 1 calc R
H17B H -0.8822 -0.2836 -0.4841 0.087 Uiso 1 calc R
C18 C -0.9915(9) -0.3052(4) -0.3726(3) 0.111(2) Uani 1 d .
H18A H -1.0701 -0.2529 -0.3679 0.167 Uiso 1 calc GR
H18B H -0.8701 -0.2935 -0.3482 0.167 Uiso 1 calc GR
H18C H -1.0511 -0.3545 -0.3453 0.167 Uiso 1 calc GR

loop_
_atom_site_aniso_label
_atom_site_aniso_U_11
_atom_site_aniso_U_22
_atom_site_aniso_U_33
_atom_site_aniso_U_23
_atom_site_aniso_U_13
_atom_site_aniso_U_12
O1 0.0455(13) 0.0466(15) 0.0532(14) -0.0001(13) 0.0054(12) 0.0090(13)
O2 0.0527(14) 0.081(2) 0.0714(19) -0.0123(17) 0.0181(14) 0.0175(15)
O3 0.0735(17) 0.0325(15) 0.150(3) 0.0080(19) 0.005(2) -0.0082(14)
O4 0.0534(14) 0.0457(15) 0.0657(16) 0.0035(15) 0.0062(12) 0.0146(13)
N1 0.0388(14) 0.0420(17) 0.0581(18) -0.0117(16) 0.0097(13) -0.0112(14)
C1 0.0332(15) 0.0378(19) 0.0418(18) 0.0033(15) -0.0005(14) 0.0012(15)
C2 0.0458(18) 0.045(2) 0.0447(19) 0.0065(19) -0.0025(16) 0.0010(18)
C3 0.0450(18) 0.058(3) 0.051(2) 0.012(2) 0.0007(17) -0.0158(19)
C4 0.0375(16) 0.058(2) 0.0484(19) 0.0055(19) 0.0047(16) -0.0031(18)
C5 0.0342(15) 0.049(2) 0.0448(19) -0.0143(18) 0.0088(14) -0.0056(17)
C6 0.0294(14) 0.0345(18) 0.0407(18) -0.0025(15) 0.0000(14) -0.0053(15)
C7 0.0420(16) 0.067(3) 0.0342(17) -0.0022(18) -0.0037(15) -0.0039(19)
C8 0.073(3) 0.106(4) 0.043(2) 0.002(3) 0.0033(19) 0.000(3)
C9 0.0498(19) 0.096(4) 0.055(2) -0.006(3) -0.0134(19) -0.006(2)
C10 0.080(3) 0.063(3) 0.065(3) 0.015(2) -0.004(3) 0.005(3)
C11 0.0438(18) 0.058(2) 0.053(2) -0.014(2) -0.0014(19) 0.0034(19)
C12 0.0412(16) 0.045(2) 0.054(2) -0.0020(19) 0.0140(17) -0.0040(17)
C13 0.0549(19) 0.042(2) 0.0427(19) 0.0036(17) 0.0060(17) -0.0007(19)
C14 0.0403(15) 0.0320(18) 0.0446(19) 0.0030(17) 0.0024(15) -0.0004(15)
C15 0.070(2) 0.066(3) 0.047(2) -0.007(2) 0.002(2) 0.009(2)
C16 0.057(2) 0.035(2) 0.048(2) 0.0034(18) -0.0001(18) 0.0042(19)
C17 0.082(3) 0.048(2) 0.087(3) -0.002(2) 0.007(2) 0.033(2)
C18 0.152(5) 0.098(4) 0.084(4) -0.038(3) 0.007(4) 0.034(4)

loop_
_atom_type_symbol
_atom_type_description
_atom_type_scat_dispersion_real
_atom_type_scat_dispersion_imag
_atom_type_scat_source
C C 0.0033 0.0016 'International Tables Vol C Tables 4.2.6.8 and 6.1.1.4'
H H 0.0000 0.0000 'International Tables Vol C Tables 4.2.6.8 and 6.1.1.4'
N N 0.0061 0.0033 'International Tables Vol C Tables 4.2.6.8 and 6.1.1.4'
O O 0.0106 0.0060 'International Tables Vol C Tables 4.2.6.8 and 6.1.1.4'

loop_
_geom_angle_atom_site_label_1
_geom_angle_atom_site_label_2
_geom_angle_atom_site_label_3
_geom_angle
C11 O1 C1 116.5(3)
C16 O4 C17 117.6(3)
C6 N1 H1 116.2
C6 N1 C12 100.8(2)
C12 N1 H1 117.3
O1 C1 H1A 108.6
O1 C1 C2 112.9(2)
O1 C1 C6 113.6(2)
C2 C1 H1A 108.6
C2 C1 C6 104.3(3)
C6 C1 H1A 108.6
C1 C2 C3 102.3(3)
C1 C2 C7 103.7(3)
C3 C2 C7 101.1(3)
C10 C2 C1 114.4(3)
C10 C2 C3 114.0(3)
C10 C2 C7 119.2(3)
C2 C3 H3A 111.0
C2 C3 H3B 111.0
C2 C3 C4 104.0(3)
H3A C3 H3B 109.0
C4 C3 H3A 111.0
C4 C3 H3B 111.0
C3 C4 H4A 111.3
C3 C4 H4B 111.3
H4A C4 H4B 109.2
C5 C4 C3 102.4(3)
C5 C4 H4A 111.3
C5 C4 H4B 111.3
C4 C5 H5 114.1
C4 C5 C6 107.1(3)
C4 C5 C7 101.9(3)
C6 C5 H5 114.1
C6 C5 C7 104.2(2)
C7 C5 H5 114.1
N1 C6 C1 108.2(2)
N1 C6 C5 113.5(2)
N1 C6 C14 103.1(2)
C1 C6 C14 108.2(2)
C5 C6 C1 102.0(3)
C5 C6 C14 121.3(2)
C5 C7 C2 93.6(2)
C5 C7 C9 117.1(3)
C8 C7 C2 114.0(3)
C8 C7 C5 113.3(3)
C8 C7 C9 105.4(3)
C9 C7 C2 113.6(3)
C7 C8 H8A 109.5
C7 C8 H8B 109.5
C7 C8 H8C 109.5
H8A C8 H8B 109.5
H8A C8 H8C 109.5
H8B C8 H8C 109.5
C7 C9 H9A 109.5
C7 C9 H9B 109.5
C7 C9 H9C 109.5
H9A C9 H9B 109.5
H9A C9 H9C 109.5
H9B C9 H9C 109.5
C2 C10 H10A 109.5
C2 C10 H10B 109.5
C2 C10 H10C 109.5
H10A C10 H10B 109.5
H10A C10 H10C 109.5
H10B C10 H10C 109.5
O1 C11 C12 116.3(3)
O2 C11 O1 118.6(4)
O2 C11 C12 124.8(4)
N1 C12 C11 103.0(3)
N1 C12 H12 110.3
N1 C12 C13 106.5(2)
C11 C12 H12 110.3
C11 C12 C13 116.1(3)
C13 C12 H12 110.3
C12 C13 H13 107.8
C14 C13 C12 103.0(2)
C14 C13 H13 107.8
C15 C13 C12 115.1(3)
C15 C13 H13 107.8
C15 C13 C14 114.9(3)
C6 C14 H14 111.2
C13 C14 C6 101.9(2)
C13 C14 H14 111.2
C16 C14 C6 109.0(3)
C16 C14 C13 112.1(3)
C16 C14 H14 111.2
C13 C15 H15A 109.5
C13 C15 H15B 109.5
C13 C15 H15C 109.5
H15A C15 H15B 109.5
H15A C15 H15C 109.5
H15B C15 H15C 109.5
O3 C16 O4 123.0(3)
O3 C16 C14 124.6(3)
O4 C16 C14 112.3(3)
O4 C17 H17A 109.5
O4 C17 H17B 109.5
O4 C17 C18 110.9(4)
H17A C17 H17B 108.1
C18 C17 H17A 109.5
C18 C17 H17B 109.5
C17 C18 H18A 109.5
C17 C18 H18B 109.5
C17 C18 H18C 109.5
H18A C18 H18B 109.5
H18A C18 H18C 109.5
H18B C18 H18C 109.5

loop_
_geom_bond_atom_site_label_1
_geom_bond_atom_site_label_2
_geom_bond_distance
O1 C1 1.456(3)
O1 C11 1.355(4)
O2 C11 1.208(4)
O3 C16 1.192(4)
O4 C16 1.330(4)
O4 C17 1.451(4)
N1 H1 0.8600
N1 C6 1.464(4)
N1 C12 1.470(4)
C1 H1A 0.9800
C1 C2 1.545(4)
C1 C6 1.555(4)
C2 C3 1.552(4)
C2 C7 1.558(5)
C2 C10 1.520(5)
C3 H3A 0.9700
C3 H3B 0.9700
C3 C4 1.552(5)
C4 H4A 0.9700
C4 H4B 0.9700
C4 C5 1.539(4)
C5 H5 0.9800
C5 C6 1.540(4)
C5 C7 1.541(5)
C6 C14 1.563(4)
C7 C8 1.540(5)
C7 C9 1.545(5)
C8 H8A 0.9600
C8 H8B 0.9600
C8 H8C 0.9600
C9 H9A 0.9600
C9 H9B 0.9600
C9 H9C 0.9600
C10 H10A 0.9600
C10 H10B 0.9600
C10 H10C 0.9600
C11 C12 1.508(5)
C12 H12 0.9800
C12 C13 1.567(5)
C13 H13 0.9800
C13 C14 1.555(4)
C13 C15 1.526(5)
C14 H14 0.9800
C14 C16 1.517(4)
C15 H15A 0.9600
C15 H15B 0.9600
C15 H15C 0.9600
C17 H17A 0.9700
C17 H17B 0.9700
C17 C18 1.467(6)
C18 H18A 0.9600
C18 H18B 0.9600
C18 H18C 0.9600

loop_
_geom_torsion_atom_site_label_1
_geom_torsion_atom_site_label_2
_geom_torsion_atom_site_label_3
_geom_torsion_atom_site_label_4
_geom_torsion
O1 C1 C2 C3 -161.9(3)
O1 C1 C2 C7 93.3(3)
O1 C1 C2 C10 -38.2(4)
O1 C1 C6 N1 -7.0(4)
O1 C1 C6 C5 -127.0(3)
O1 C1 C6 C14 104.0(3)
O1 C11 C12 N1 38.6(4)
O1 C11 C12 C13 -77.3(4)
O2 C11 C12 N1 -135.6(3)
O2 C11 C12 C13 108.4(4)
N1 C6 C14 C13 39.8(3)
N1 C6 C14 C16 -78.8(3)
N1 C12 C13 C14 -15.9(3)
N1 C12 C13 C15 -141.6(3)
C1 O1 C11 O2 -164.8(3)
C1 O1 C11 C12 20.6(4)
C1 C2 C3 C4 -73.3(3)
C1 C2 C7 C5 50.8(3)
C1 C2 C7 C8 168.3(3)
C1 C2 C7 C9 -70.9(4)
C1 C6 C14 C13 -74.7(3)
C1 C6 C14 C16 166.8(2)
C2 C1 C6 N1 116.3(3)
C2 C1 C6 C5 -3.6(3)
C2 C1 C6 C14 -132.6(2)
C2 C3 C4 C5 2.3(4)
C3 C2 C7 C5 -54.8(3)
C3 C2 C7 C8 62.6(4)
C3 C2 C7 C9 -176.6(3)
C3 C4 C5 C6 71.3(3)
C3 C4 C5 C7 -37.8(3)
C4 C5 C6 N1 173.6(3)
C4 C5 C6 C1 -70.3(3)
C4 C5 C6 C14 50.0(4)
C4 C5 C7 C2 57.2(3)
C4 C5 C7 C8 -60.8(4)
C4 C5 C7 C9 176.1(3)
C5 C6 C14 C13 168.2(3)
C5 C6 C14 C16 49.6(4)
C6 N1 C12 C11 -81.5(3)
C6 N1 C12 C13 41.1(3)
C6 C1 C2 C3 74.3(3)
C6 C1 C2 C7 -30.5(3)
C6 C1 C2 C10 -161.9(3)
C6 C5 C7 C2 -54.1(3)
C6 C5 C7 C8 -172.2(3)
C6 C5 C7 C9 64.8(4)
C6 C14 C16 O3 68.8(5)
C6 C14 C16 O4 -110.5(3)
C7 C2 C3 C4 33.5(3)
C7 C5 C6 N1 -78.9(3)
C7 C5 C6 C1 37.2(3)
C7 C5 C6 C14 157.5(3)
C10 C2 C3 C4 162.6(3)
C10 C2 C7 C5 179.4(3)
C10 C2 C7 C8 -63.1(4)
C10 C2 C7 C9 57.6(4)
C11 O1 C1 C2 -155.9(3)
C11 O1 C1 C6 -37.4(4)
C11 C12 C13 C14 98.1(3)
C11 C12 C13 C15 -27.6(4)
C12 N1 C6 C1 64.3(3)
C12 N1 C6 C5 176.8(3)
C12 N1 C6 C14 -50.2(3)
C12 C13 C14 C6 -13.9(3)
C12 C13 C14 C16 102.4(3)
C13 C14 C16 O3 -43.2(5)
C13 C14 C16 O4 137.5(3)
C15 C13 C14 C6 112.0(3)
C15 C13 C14 C16 -131.7(3)
C16 O4 C17 C18 -94.2(5)
C17 O4 C16 O3 -2.1(6)
C17 O4 C16 C14 177.3(3)
